data_2238379
loop_
_publ_author_name
'Kang, Sung Kwon'

_publ_section_title
;
 1-Benzoyl-4-thiobiuret
;
_journal_coeditor_code IS5292
_journal_issue 8
_journal_name_full 'Acta Crystallographica Section E'
_journal_page_first o1327
_journal_paper_doi 10.1107/S1600536813019983
_journal_volume 69
_journal_year 2013
_chemical_formula_iupac 'C9 H9 N3 O2 S'
_chemical_formula_moiety 'C9 H9 N3 O2 S'
_chemical_formula_sum 'C9 H9 N3 O2 S'
_chemical_formula_weight 223.25
_chemical_name_common
;
1-Benzoyl-4-thiobiuret
;
_chemical_name_systematic
;
{[(Phenylformamido)carbonyl]amino}methanethioamide
;
_space_group_IT_number 2
_symmetry_cell_setting triclinic
_symmetry_space_group_name_Hall '-P 1'
_symmetry_space_group_name_H-M 'P -1'
_atom_sites_solution_hydrogens geom
_audit_creation_method 'WinGX routine CIF_UPDATE'
_cell_angle_alpha 97.169(2)
_cell_angle_beta 94.992(3)
_cell_angle_gamma 101.390(2)
_cell_formula_units_Z 2
_cell_length_a 5.66160(10)
_cell_length_b 7.8407(2)
_cell_length_c 11.7631(3)
_cell_measurement_reflns_used 3132
_cell_measurement_temperature 296(2)
_cell_measurement_theta_max 22.33
_cell_measurement_theta_min 2.68
_cell_volume 504.53(2)
_computing_cell_refinement 'SAINT (Bruker, 2002)'
_computing_data_collection 'SMART (Bruker, 2002)'
_computing_data_reduction 'SAINT (Bruker, 2002)'
_computing_molecular_graphics 'ORTEP-3 for Windows (Farrugia, 2012)'
_computing_publication_material 'WinGX (Farrugia, 2012)'
_computing_structure_refinement 'SHELXL2013 (Sheldrick, 2013)'
_computing_structure_solution 'SHELXS2013 (Sheldrick, 2013)'
_diffrn_ambient_temperature 296(2)
_diffrn_measured_fraction_theta_full 1
_diffrn_measured_fraction_theta_max 0.999
_diffrn_measurement_device_type 'Bruker SMART CCD'
_diffrn_measurement_method '\f and \w'
_diffrn_radiation_type MoK\a
_diffrn_radiation_wavelength 0.71073
_diffrn_reflns_av_R_equivalents 0.0546
_diffrn_reflns_limit_h_max 7
_diffrn_reflns_limit_h_min -7
_diffrn_reflns_limit_k_max 10
_diffrn_reflns_limit_k_min -10
_diffrn_reflns_limit_l_max 15
_diffrn_reflns_limit_l_min -15
_diffrn_reflns_number 17356
_diffrn_reflns_theta_full 25.242
_diffrn_reflns_theta_max 28.331
_diffrn_reflns_theta_min 1.756
_exptl_absorpt_coefficient_mu 0.303
_exptl_absorpt_correction_T_max 0.97
_exptl_absorpt_correction_T_min 0.94
_exptl_absorpt_correction_type multi-scan
_exptl_absorpt_process_details '(SADABS; Bruker, 2002)'
_exptl_crystal_colour yellow
_exptl_crystal_density_diffrn 1.47
_exptl_crystal_description block
_exptl_crystal_F_000 232
_exptl_crystal_size_max 0.2
_exptl_crystal_size_mid 0.15
_exptl_crystal_size_min 0.07
_refine_diff_density_max 0.161
_refine_diff_density_min -0.196
_refine_ls_extinction_method none
_refine_ls_goodness_of_fit_ref 0.873
_refine_ls_hydrogen_treatment mixed
_refine_ls_matrix_type full
_refine_ls_number_parameters 152
_refine_ls_number_reflns 2516
_refine_ls_number_restraints 0
_refine_ls_restrained_S_all 0.873
_refine_ls_R_factor_all 0.0711
_refine_ls_R_factor_gt 0.0371
_refine_ls_shift/su_max 0
_refine_ls_shift/su_mean 0
_refine_ls_structure_factor_coef Fsqd
_refine_ls_weighting_details 'w = 1/[\s^2^(Fo^2^)+(0.0520P)^2^] where P=(Fo^2^+2Fc^2^)/3'
_refine_ls_weighting_scheme calc
_refine_ls_wR_factor_ref 0.0974
_reflns_number_gt 1485
_reflns_number_total 2516
_reflns_threshold_expression I>2\s(I)
_cod_data_source_file is5292.cif
_cod_data_source_block I
_cod_database_code 2238379
_cod_database_fobs_code 2238379

loop_
_space_group_symop_operation_xyz
'x, y, z'
'-x, -y, -z'

loop_
_atom_site_type_symbol
_atom_site_label
_atom_site_fract_x
_atom_site_fract_y
_atom_site_fract_z
_atom_site_U_iso_or_equiv
_atom_site_adp_type
_atom_site_calc_flag
_atom_site_occupancy
C C1 0.0374(3) 0.8224(2) -0.12506(14) 0.0447(4) Uani d 1
C C2 0.2488(3) 0.9206(2) -0.15393(16) 0.0597(5) Uani d 1
H H2 0.3881 0.9477 -0.1014 0.072 Uiso calc 1
C C3 0.2552(4) 0.9785(3) -0.25952(19) 0.0729(6) Uani d 1
H H3 0.398 1.0453 -0.2778 0.087 Uiso calc 1
C C4 0.0539(4) 0.9383(3) -0.33677(18) 0.0723(6) Uani d 1
H H4 0.06 0.9763 -0.4085 0.087 Uiso calc 1
C C5 -0.1598(4) 0.8419(3) -0.31035(18) 0.0753(6) Uani d 1
H H5 -0.2979 0.8154 -0.3636 0.09 Uiso calc 1
C C6 -0.1672(3) 0.7846(3) -0.20373(16) 0.0615(5) Uani d 1
H H6 -0.3114 0.7203 -0.1851 0.074 Uiso calc 1
C C7 0.0480(3) 0.7661(2) -0.00927(14) 0.0442(4) Uani d 1
O O8 0.2338(2) 0.80629(17) 0.05733(11) 0.0633(4) Uani d 1
N N9 -0.1594(2) 0.66558(19) 0.02071(12) 0.0467(4) Uani d 1
H H9 -0.284(3) 0.634(2) -0.0281(16) 0.054(5) Uiso d 1
C C10 -0.1998(3) 0.6059(2) 0.12532(14) 0.0446(4) Uani d 1
O O11 -0.3996(2) 0.52249(17) 0.13780(10) 0.0603(4) Uani d 1
N N12 -0.0057(2) 0.64570(19) 0.20766(11) 0.0467(4) Uani d 1
H H12 0.131(4) 0.707(2) 0.1906(17) 0.067(6) Uiso d 1
C C13 0.0039(3) 0.6057(2) 0.31929(13) 0.0447(4) Uani d 1
S S14 0.27039(8) 0.66392(7) 0.40142(4) 0.05930(19) Uani d 1
N N15 -0.1971(3) 0.5267(3) 0.35341(15) 0.0646(5) Uani d 1
H H15A -0.336(4) 0.507(2) 0.3052(18) 0.075(6) Uiso d 1
H H15B -0.199(3) 0.486(2) 0.4173(18) 0.066(6) Uiso d 1

loop_
_atom_site_aniso_label
_atom_site_aniso_U_11
_atom_site_aniso_U_22
_atom_site_aniso_U_33
_atom_site_aniso_U_12
_atom_site_aniso_U_13
_atom_site_aniso_U_23
C1 0.0468(9) 0.0459(10) 0.0402(9) 0.0048(8) 0.0046(7) 0.0100(8)
C2 0.0539(10) 0.0726(13) 0.0505(11) 0.0013(9) 0.0049(8) 0.0214(10)
C3 0.0714(13) 0.0858(16) 0.0630(14) 0.0016(12) 0.0175(11) 0.0337(12)
C4 0.0944(16) 0.0782(15) 0.0503(12) 0.0174(13) 0.0138(12) 0.0294(11)
C5 0.0810(15) 0.0890(16) 0.0523(12) 0.0069(13) -0.0107(11) 0.0263(11)
C6 0.0564(11) 0.0714(13) 0.0518(12) -0.0029(9) -0.0038(9) 0.0230(10)
C7 0.0403(9) 0.0483(10) 0.0410(9) 0.0009(7) 0.0013(7) 0.0102(8)
O8 0.0426(6) 0.0882(10) 0.0501(7) -0.0140(6) -0.0047(6) 0.0269(7)
N9 0.0392(7) 0.0609(10) 0.0353(8) -0.0021(7) -0.0023(6) 0.0141(7)
C10 0.0411(9) 0.0546(11) 0.0349(9) 0.0016(8) 0.0012(7) 0.0099(8)
O11 0.0397(6) 0.0898(10) 0.0432(7) -0.0107(6) -0.0017(5) 0.0213(6)
N12 0.0370(7) 0.0637(10) 0.0359(8) -0.0022(7) 0.0008(6) 0.0165(7)
C13 0.0401(8) 0.0588(11) 0.0355(9) 0.0069(8) 0.0047(7) 0.0129(8)
S14 0.0402(2) 0.0911(4) 0.0424(3) 0.0002(2) -0.00342(18) 0.0213(2)
N15 0.0403(8) 0.1120(15) 0.0414(9) 0.0026(9) 0.0021(7) 0.0336(10)

loop_
_atom_type_symbol
_atom_type_description
_atom_type_scat_dispersion_real
_atom_type_scat_dispersion_imag
_atom_type_scat_source
C C 0.0033 0.0016 'International Tables Vol C Tables 4.2.6.8 and 6.1.1.4'
H H 0 0 'International Tables Vol C Tables 4.2.6.8 and 6.1.1.4'
N N 0.0061 0.0033 'International Tables Vol C Tables 4.2.6.8 and 6.1.1.4'
O O 0.0106 0.006 'International Tables Vol C Tables 4.2.6.8 and 6.1.1.4'
S S 0.1246 0.1234 'International Tables Vol C Tables 4.2.6.8 and 6.1.1.4'

loop_
_geom_angle_atom_site_label_1
_geom_angle_atom_site_label_2
_geom_angle_atom_site_label_3
_geom_angle
C6 C1 C2 118.74(16)
C6 C1 C7 124.45(15)
C2 C1 C7 116.81(15)
C3 C2 C1 120.69(18)
C3 C2 H2 119.7
C1 C2 H2 119.7
C4 C3 C2 120.02(18)
C4 C3 H3 120
C2 C3 H3 120
C3 C4 C5 120.70(19)
C3 C4 H4 119.7
C5 C4 H4 119.7
C4 C5 C6 119.38(19)
C4 C5 H5 120.3
C6 C5 H5 120.3
C1 C6 C5 120.46(18)
C1 C6 H6 119.8
C5 C6 H6 119.8
O8 C7 N9 120.79(15)
O8 C7 C1 121.33(14)
N9 C7 C1 117.87(14)
C7 N9 C10 128.80(14)
C7 N9 H9 119.4(12)
C10 N9 H9 111.8(12)
O11 C10 N12 124.46(15)
O11 C10 N9 119.83(14)
N12 C10 N9 115.71(14)
C10 N12 C13 127.81(14)
C10 N12 H12 117.8(13)
C13 N12 H12 114.4(13)
N15 C13 N12 117.68(14)
N15 C13 S14 124.41(13)
N12 C13 S14 117.91(12)
C13 N15 H15A 118.8(13)
C13 N15 H15B 121.9(13)
H15A N15 H15B 119.1(18)

loop_
_geom_bond_atom_site_label_1
_geom_bond_atom_site_label_2
_geom_bond_distance
C1 C6 1.377(2)
C1 C2 1.383(2)
C1 C7 1.483(2)
C2 C3 1.376(3)
C2 H2 0.93
C3 C4 1.353(3)
C3 H3 0.93
C4 C5 1.377(3)
C4 H4 0.93
C5 C6 1.385(3)
C5 H5 0.93
C6 H6 0.93
C7 O8 1.2181(18)
C7 N9 1.378(2)
N9 C10 1.391(2)
N9 H9 0.843(18)
C10 O11 1.2205(18)
C10 N12 1.3591(19)
N12 C13 1.387(2)
N12 H12 0.882(19)
C13 N15 1.305(2)
C13 S14 1.6679(16)
N15 H15A 0.91(2)
N15 H15B 0.85(2)

loop_
_geom_hbond_atom_site_label_D
_geom_hbond_atom_site_label_H
_geom_hbond_atom_site_label_A
_geom_hbond_site_symmetry_A
_geom_hbond_distance_DH
_geom_hbond_distance_HA
_geom_hbond_distance_DA
_geom_hbond_angle_DHA
N9 H9 O11 2_465 0.843(18) 2.172(18) 2.9891(18) 163.3(16)
N12 H12 O8 . 0.882(19) 1.919(19) 2.6171(17) 135.0(17)
N15 H15A O11 . 0.91(2) 1.99(2) 2.684(2) 132.0(17)
N15 H15B S14 2_566 0.85(2) 2.58(2) 3.4295(17) 171.3(17)
